data_7100390
loop_
_publ_author_name
'Bruce Foxman'
'Volker Enkelmann'
'Evan R. Guggenheim'
'Chengyun Guo'
'Magali B. Hickey'

_publ_section_title
;
Conformational Polymorphism of Methacrylamide
;
_journal_name_full 'Chemical Communications'
_journal_paper_doi 10.1039/b418869a
_journal_year 2005
_chemical_formula_moiety 'C4 H7 N1 O1'
_chemical_formula_sum 'C4 H7 N O'
_chemical_formula_weight 85.11
_space_group_IT_number 14
_symmetry_cell_setting monoclinic
_symmetry_space_group_name_Hall '-P 2yn'
_symmetry_space_group_name_H-M 'P 1 21/n 1'
_cell_angle_alpha 90
_cell_angle_beta 113.1620(13)
_cell_angle_gamma 90
_cell_formula_units_Z 4
_cell_length_a 9.0920(5)
_cell_length_b 6.0470(4)
_cell_length_c 9.4610(5)
_cell_measurement_temperature 120
_cell_volume 478.23(5)
_diffrn_ambient_temperature 120
_exptl_crystal_density_diffrn 1.182
_oxford_refine_ls_scale 8.4(5)
_cod_depositor_comments
;
The following automatic conversions were performed:
'_symmetry_cell_setting' value 'Monoclinic' changed to 'monoclinic'
according to '/home/saulius/struct/CIF-dictionaries/cif_core.dic'
dictionary named 'cif_core.dic' version 2.4.1 from 2010-06-29.

Automatic conversion script
Id: cif_fix_enum 1527 2010-12-29 10:47:43Z saulius 
;
_cod_original_sg_symbol_H-M 'P 21/n'
_cod_original_formula_sum 'C4 H7 N1 O1'
_cod_database_code 7100390

loop_
_symmetry_equiv_pos_as_xyz
x,y,z
-x,-y,-z
-x+1/2,y+1/2,-z+1/2
x+1/2,-y+1/2,z+1/2

loop_
_atom_site_label
_atom_site_type_symbol
_atom_site_fract_x
_atom_site_fract_y
_atom_site_fract_z
_atom_site_U_iso_or_equiv
_atom_site_occupancy
_atom_site_adp_type
_atom_site_refinement_flags_posn
_atom_site_refinement_flags_adp
_atom_site_refinement_flags_occupancy
_atom_site_disorder_assembly
_atom_site_disorder_group
_atom_site_attached_hydrogens
O1 O 0.66728(16) 0.1956(3) 0.04026(16) 0.0304 1.0000 Uani . . . . . .
N1 N 0.4358(2) 0.1855(4) -0.1680(2) 0.0260 1.0000 Uani . . . . . .
C1 C 0.5779(2) 0.2765(4) -0.0855(2) 0.0212 1.0000 Uani . . . . . .
C2 C 0.6261(2) 0.4760(4) -0.1492(2) 0.0215 1.0000 Uani . . . . . .
C3 C 0.7737(3) 0.5554(5) -0.0749(3) 0.0361 1.0000 Uani . . . . . .
C4 C 0.5090(3) 0.5827(5) -0.2921(3) 0.0350 1.0000 Uani . . . . . .
H31 H 0.807(3) 0.685(5) -0.112(3) 0.053(9) 1.0000 Uiso . . . . . .
H32 H 0.849(2) 0.479(4) 0.018(3) 0.037(7) 1.0000 Uiso . . . . . .
H41 H 0.562(3) 0.709(5) -0.322(3) 0.046(8) 1.0000 Uiso . . . . . .
H42 H 0.466(3) 0.475(5) -0.380(3) 0.047(7) 1.0000 Uiso . . . . . .
H43 H 0.419(3) 0.640(5) -0.267(3) 0.078(11) 1.0000 Uiso . . . . . .
H11 H 0.369(3) 0.244(5) -0.257(3) 0.051(8) 1.0000 Uiso . . . . . .
H12 H 0.405(2) 0.061(4) -0.126(3) 0.033(7) 1.0000 Uiso . . . . . .

loop_
_atom_site_aniso_label
_atom_site_aniso_U_11
_atom_site_aniso_U_22
_atom_site_aniso_U_33
_atom_site_aniso_U_23
_atom_site_aniso_U_13
_atom_site_aniso_U_12
O1 0.0255(7) 0.0320(11) 0.0217(8) 0.0060(8) -0.0034(6) -0.0062(8)
N1 0.0233(9) 0.0281(12) 0.0183(9) 0.0062(8) -0.0007(7) -0.0051(9)
C1 0.0220(10) 0.0207(13) 0.0191(10) -0.0012(9) 0.0062(7) -0.0019(10)
C2 0.0243(9) 0.0188(12) 0.0214(9) -0.0003(9) 0.0090(7) 0.0007(10)
C3 0.0346(12) 0.0344(18) 0.0316(13) 0.0079(12) 0.0048(10) -0.0113(13)
C4 0.0320(13) 0.0352(17) 0.0326(14) 0.0135(13) 0.0072(10) -0.0042(13)

loop_
_geom_bond_atom_site_label_1
_geom_bond_site_symmetry_1
_geom_bond_atom_site_label_2
_geom_bond_site_symmetry_2
_geom_bond_distance
_geom_bond_publ_flag
O1 . C1 . 1.247(2) yes
N1 . C1 . 1.337(2) yes
N1 . H11 . 0.89(3) no
N1 . H12 . 0.94(3) no
C1 . C2 . 1.490(3) yes
C2 . C3 . 1.335(3) yes
C2 . C4 . 1.498(3) yes
C3 . H31 . 0.96(3) no
C3 . H32 . 0.99(2) no
C4 . H41 . 1.00(3) no
C4 . H42 . 1.01(3) no
C4 . H43 . 1.00(3) no

loop_
_cod_related_entry_id
_cod_related_entry_database
_cod_related_entry_code
1 ChemSpider 6346
